data_7702226
loop_
_publ_author_name
'Zain Aldin, Mohammed'
'Maho, Anthony'
'Zaragoza, Guillermo'
'Demonceau, Albert'
'Delaude, Lionel'

_publ_section_title
;
 Synthesis, characterization, and catalytic evaluation of
 ruthenium-diphosphine complexes bearing xanthate ligands.
;
_journal_issue 39
_journal_name_full 'Dalton transactions (Cambridge, England : 2003)'
_journal_page_first 13926
_journal_page_last 13938
_journal_paper_doi 10.1039/c8dt02838a
_journal_volume 47
_journal_year 2018
_chemical_formula_moiety 'C35 H40 O2 P2 Ru S4'
_chemical_formula_sum 'C35 H40 O2 P2 Ru S4'
_chemical_formula_weight 783.92
_space_group_crystal_system triclinic
_space_group_IT_number 2
_space_group_name_Hall '-P 1'
_space_group_name_H-M_alt 'P -1'
_atom_sites_solution_hydrogens geom
_audit_block_doi 10.5517/ccdc.csd.cc20840g
_audit_conform_dict_location ftp://ftp.iucr.org/pub/cif_core.dic
_audit_conform_dict_name cif_core.dic
_audit_conform_dict_version 2.4.3
_audit_creation_date 2018-04-06T13:04:29-00:00
_audit_creation_method 'WinGX routine CIF_UPDATE'
_audit_update_record
;
2018-07-10 deposited with the CCDC.
2018-09-05 downloaded from the CCDC.
;
_cell_angle_alpha 94.926(2)
_cell_angle_beta 93.661(2)
_cell_angle_gamma 97.305(2)
_cell_formula_units_Z 2
_cell_length_a 11.3144(3)
_cell_length_b 11.4472(3)
_cell_length_c 13.6613(4)
_cell_measurement_reflns_used 4368
_cell_measurement_temperature 100(2)
_cell_measurement_theta_max 25.91
_cell_measurement_theta_min 2.23
_cell_measurement_wavelength 0.71073
_cell_volume 1743.53(8)
_computing_cell_refinement 'SAINT V8.34A integration software'
_computing_data_collection 'Bruker APEX2 software'
_computing_data_reduction 'SORTAV (Blessing, 1995)'
_computing_molecular_graphics 'Ortep for Windows (Farrugia, 2012)'
_computing_publication_material 'WinGX publication routines (Farrugia, 2012)'
_computing_structure_refinement 'SHELXL-2018/3 (Sheldrick, 2018)'
_diffrn_ambient_temperature 100(2)
_diffrn_detector 'APEX-II CCD'
_diffrn_measured_fraction_theta_full 0.995
_diffrn_measured_fraction_theta_max 0.995
_diffrn_measurement_device '\k-geometry diffractometer'
_diffrn_measurement_device_type 'Bruker APEX-II'
_diffrn_measurement_method '\f or \w oscillation scans'
_diffrn_radiation_monochromator graphite
_diffrn_radiation_probe x-ray
_diffrn_radiation_type MoK\a
_diffrn_radiation_wavelength 0.71073
_diffrn_reflns_av_R_equivalents 0.0545
_diffrn_reflns_av_unetI/netI 0.077
_diffrn_reflns_Laue_measured_fraction_full 0.995
_diffrn_reflns_Laue_measured_fraction_max 0.995
_diffrn_reflns_limit_h_max 13
_diffrn_reflns_limit_h_min -13
_diffrn_reflns_limit_k_max 13
_diffrn_reflns_limit_k_min -13
_diffrn_reflns_limit_l_max 14
_diffrn_reflns_limit_l_min -16
_diffrn_reflns_number 19804
_diffrn_reflns_point_group_measured_fraction_full 0.995
_diffrn_reflns_point_group_measured_fraction_max 0.995
_diffrn_reflns_theta_full 25.242
_diffrn_reflns_theta_max 25.349
_diffrn_reflns_theta_min 1.802
_diffrn_source 'sealed x-ray tube'
_diffrn_standards_number 0
_exptl_absorpt_coefficient_mu 0.812
_exptl_absorpt_correction_T_max 1
_exptl_absorpt_correction_T_min 0.897
_exptl_absorpt_correction_type multi-scan
_exptl_absorpt_process_details 'SADABS 2014/5'
_exptl_crystal_colour Yellow
_exptl_crystal_density_diffrn 1.493
_exptl_crystal_density_method 'not measured'
_exptl_crystal_description Prism
_exptl_crystal_F_000 808
_exptl_crystal_size_max 0.13
_exptl_crystal_size_mid 0.08
_exptl_crystal_size_min 0.05
_refine_diff_density_max 0.823
_refine_diff_density_min -0.746
_refine_diff_density_rms 0.106
_refine_ls_extinction_method none
_refine_ls_goodness_of_fit_ref 0.994
_refine_ls_hydrogen_treatment constr
_refine_ls_matrix_type full
_refine_ls_number_constraints 0
_refine_ls_number_parameters 399
_refine_ls_number_reflns 6359
_refine_ls_number_restraints 0
_refine_ls_restrained_S_all 0.994
_refine_ls_R_factor_all 0.0746
_refine_ls_R_factor_gt 0.0407
_refine_ls_shift/su_max 0.001
_refine_ls_shift/su_mean 0
_refine_ls_structure_factor_coef Fsqd
_refine_ls_weighting_details 'w=1/[\s^2^(Fo^2^)+(0.0316P)^2^+1.8020P] where P=(Fo^2^+2Fc^2^)/3'
_refine_ls_weighting_scheme calc
_refine_ls_wR_factor_gt 0.0762
_refine_ls_wR_factor_ref 0.0861
_reflns_Friedel_coverage 0
_reflns_number_gt 4628
_reflns_number_total 6359
_reflns_threshold_expression 'I > 2\s(I)'
_cod_data_source_file c8dt02838a2.cif
_cod_data_source_block Rudpppe
_cod_database_code 7702226
_shelx_estimated_absorpt_t_min 0.902
_shelx_estimated_absorpt_t_max 0.961

loop_
_space_group_symop_operation_xyz
'x, y, z'
'-x, -y, -z'

loop_
_atom_site_label
_atom_site_type_symbol
_atom_site_fract_x
_atom_site_fract_y
_atom_site_fract_z
_atom_site_U_iso_or_equiv
_atom_site_adp_type
_atom_site_occupancy
_atom_site_site_symmetry_order
_atom_site_calc_flag
_atom_site_refinement_flags_posn
_atom_site_refinement_flags_adp
Ru1 Ru 0.75073(3) 0.72132(3) 0.20737(2) 0.01126(10) Uani 1 1 d . .
S1 S 0.72184(9) 0.87072(8) 0.09676(7) 0.0158(2) Uani 1 1 d . .
S2 S 0.61295(9) 0.63013(8) 0.06796(7) 0.0152(2) Uani 1 1 d . .
C1 C 0.6252(4) 0.7655(3) 0.0281(3) 0.0175(10) Uani 1 1 d . .
O1 O 0.5650(2) 0.7960(2) -0.05080(19) 0.0195(7) Uani 1 1 d . .
C2 C 0.4719(4) 0.7099(3) -0.1032(3) 0.0187(10) Uani 1 1 d . .
H2A H 0.418142 0.673752 -0.05642 0.022 Uiso 1 1 calc R U
H2B H 0.507417 0.646356 -0.139938 0.022 Uiso 1 1 calc R U
C3 C 0.4042(4) 0.7759(4) -0.1728(3) 0.0273(11) Uani 1 1 d . .
H3A H 0.457883 0.808999 -0.219885 0.041 Uiso 1 1 calc R U
H3B H 0.371911 0.840176 -0.13557 0.041 Uiso 1 1 calc R U
H3C H 0.338325 0.721797 -0.208451 0.041 Uiso 1 1 calc R U
S3 S 0.75286(9) 0.53625(8) 0.27450(7) 0.0154(2) Uani 1 1 d . .
S4 S 0.89666(9) 0.61378(8) 0.12328(7) 0.0157(2) Uani 1 1 d . .
O2 O 0.8905(2) 0.3976(2) 0.1909(2) 0.0203(7) Uani 1 1 d . .
C4 C 0.8529(4) 0.5042(3) 0.1941(3) 0.0160(9) Uani 1 1 d . .
C5 C 0.9815(4) 0.3742(4) 0.1252(3) 0.0275(11) Uani 1 1 d . .
H5A H 1.054112 0.432256 0.142082 0.033 Uiso 1 1 calc R U
H5B H 0.952392 0.380937 0.056311 0.033 Uiso 1 1 calc R U
C6 C 1.0095(5) 0.2519(4) 0.1363(4) 0.0480(16) Uani 1 1 d . .
H6A H 0.936715 0.19542 0.120976 0.072 Uiso 1 1 calc R U
H6B H 1.040571 0.246932 0.204268 0.072 Uiso 1 1 calc R U
H6C H 1.069705 0.233162 0.091078 0.072 Uiso 1 1 calc R U
C7 C 0.4520(4) 0.7131(3) 0.2273(3) 0.0150(9) Uani 1 1 d . .
C8 C 0.3861(4) 0.7769(4) 0.1656(3) 0.0206(10) Uani 1 1 d . .
H8 H 0.409893 0.85921 0.163248 0.025 Uiso 1 1 calc R U
C9 C 0.2867(4) 0.7208(4) 0.1080(3) 0.0226(10) Uani 1 1 d . .
H9 H 0.242051 0.764846 0.066888 0.027 Uiso 1 1 calc R U
C10 C 0.2518(4) 0.6009(4) 0.1101(3) 0.0260(11) Uani 1 1 d . .
H10 H 0.184388 0.562334 0.06947 0.031 Uiso 1 1 calc R U
C11 C 0.3159(4) 0.5367(4) 0.1718(3) 0.0217(10) Uani 1 1 d . .
H11 H 0.291895 0.454403 0.173829 0.026 Uiso 1 1 calc R U
C12 C 0.4134(4) 0.5925(3) 0.2294(3) 0.0175(10) Uani 1 1 d . .
H12 H 0.456036 0.548243 0.271807 0.021 Uiso 1 1 calc R U
C13 C 0.5757(4) 0.7221(3) 0.4151(3) 0.0143(9) Uani 1 1 d . .
C14 C 0.4665(4) 0.7163(3) 0.4575(3) 0.0159(9) Uani 1 1 d . .
H14 H 0.398662 0.737259 0.421884 0.019 Uiso 1 1 calc R U
C15 C 0.4562(4) 0.6803(3) 0.5508(3) 0.0224(10) Uani 1 1 d . .
H15 H 0.380938 0.674676 0.578318 0.027 Uiso 1 1 calc R U
C16 C 0.5544(4) 0.6525(3) 0.6043(3) 0.0241(11) Uani 1 1 d . .
H16 H 0.547153 0.630321 0.669283 0.029 Uiso 1 1 calc R U
C17 C 0.6632(4) 0.6566(3) 0.5637(3) 0.0223(10) Uani 1 1 d . .
H17 H 0.730729 0.636839 0.600569 0.027 Uiso 1 1 calc R U
C18 C 0.6738(4) 0.6897(3) 0.4694(3) 0.0166(9) Uani 1 1 d . .
H18 H 0.748389 0.69049 0.441018 0.02 Uiso 1 1 calc R U
P1 P 0.59442(9) 0.77736(8) 0.29388(8) 0.0124(2) Uani 1 1 d . .
C19 C 0.5600(4) 0.9318(3) 0.3214(3) 0.0166(9) Uani 1 1 d . .
H19A H 0.579575 0.975594 0.263882 0.02 Uiso 1 1 calc R U
H19B H 0.472618 0.927426 0.326097 0.02 Uiso 1 1 calc R U
C20 C 0.6214(4) 1.0071(3) 0.4142(3) 0.0164(9) Uani 1 1 d . .
H20A H 0.562147 1.052423 0.444732 0.02 Uiso 1 1 calc R U
H20B H 0.646391 0.953133 0.462178 0.02 Uiso 1 1 calc R U
C21 C 0.7309(4) 1.0941(3) 0.3961(3) 0.0164(9) Uani 1 1 d . .
H21A H 0.70386 1.157662 0.359059 0.02 Uiso 1 1 calc R U
H21B H 0.769075 1.131125 0.460467 0.02 Uiso 1 1 calc R U
C22 C 0.8233(4) 1.0378(3) 0.3397(3) 0.0170(10) Uani 1 1 d . .
H22A H 0.889478 1.09963 0.329049 0.02 Uiso 1 1 calc R U
H22B H 0.786391 1.003047 0.274264 0.02 Uiso 1 1 calc R U
C23 C 0.8739(4) 0.9410(3) 0.3939(3) 0.0167(9) Uani 1 1 d . .
H23A H 0.814939 0.908534 0.438346 0.02 Uiso 1 1 calc R U
H23B H 0.947399 0.975913 0.43473 0.02 Uiso 1 1 calc R U
P2 P 0.90851(9) 0.82186(8) 0.30777(8) 0.0123(2) Uani 1 1 d . .
C24 C 0.9969(3) 0.7370(3) 0.3866(3) 0.0138(9) Uani 1 1 d . .
C25 C 1.0811(4) 0.6729(3) 0.3442(3) 0.0170(10) Uani 1 1 d . .
H25 H 1.093665 0.675737 0.276301 0.02 Uiso 1 1 calc R U
C26 C 1.1460(4) 0.6056(3) 0.4008(3) 0.0190(10) Uani 1 1 d . .
H26 H 1.203073 0.562535 0.371302 0.023 Uiso 1 1 calc R U
C27 C 1.1295(4) 0.5996(3) 0.4992(3) 0.0230(11) Uani 1 1 d . .
H27 H 1.173452 0.551449 0.536836 0.028 Uiso 1 1 calc R U
C28 C 1.0487(4) 0.6640(3) 0.5427(3) 0.0198(10) Uani 1 1 d . .
H28 H 1.038124 0.661338 0.610931 0.024 Uiso 1 1 calc R U
C29 C 0.9826(4) 0.7328(3) 0.4872(3) 0.0163(9) Uani 1 1 d . .
H29 H 0.927404 0.77724 0.517891 0.02 Uiso 1 1 calc R U
C30 C 1.0313(3) 0.9027(3) 0.2486(3) 0.0152(9) Uani 1 1 d . .
C31 C 1.0290(4) 0.9089(3) 0.1472(3) 0.0163(9) Uani 1 1 d . .
H31 H 0.963073 0.86833 0.105925 0.02 Uiso 1 1 calc R U
C32 C 1.1221(4) 0.9737(3) 0.1055(3) 0.0212(10) Uani 1 1 d . .
H32 H 1.119786 0.976324 0.036135 0.025 Uiso 1 1 calc R U
C33 C 1.2180(4) 1.0345(3) 0.1646(3) 0.0251(11) Uani 1 1 d . .
H33 H 1.280976 1.079586 0.136106 0.03 Uiso 1 1 calc R U
C34 C 1.2215(4) 1.0292(3) 0.2659(3) 0.0226(10) Uani 1 1 d . .
H34 H 1.287235 1.070489 0.306893 0.027 Uiso 1 1 calc R U
C35 C 1.1296(4) 0.9640(3) 0.3069(3) 0.0184(10) Uani 1 1 d . .
H35 H 1.133131 0.960589 0.37629 0.022 Uiso 1 1 calc R U

loop_
_atom_site_aniso_label
_atom_site_aniso_U_11
_atom_site_aniso_U_22
_atom_site_aniso_U_33
_atom_site_aniso_U_23
_atom_site_aniso_U_13
_atom_site_aniso_U_12
Ru1 0.01387(19) 0.01183(16) 0.00848(18) 0.00194(13) 0.00123(14) 0.00243(13)
S1 0.0191(6) 0.0157(5) 0.0123(6) 0.0040(4) -0.0006(5) 0.0007(4)
S2 0.0183(6) 0.0152(5) 0.0118(6) 0.0013(4) 0.0001(5) 0.0020(4)
C1 0.017(2) 0.027(2) 0.011(2) 0.0049(19) 0.0046(19) 0.0061(19)
O1 0.0224(17) 0.0233(15) 0.0117(15) 0.0068(13) -0.0045(13) -0.0017(13)
C2 0.018(2) 0.022(2) 0.015(2) 0.0011(18) -0.0035(19) -0.0011(18)
C3 0.027(3) 0.025(2) 0.028(3) 0.006(2) -0.011(2) 0.001(2)
S3 0.0193(6) 0.0143(5) 0.0139(6) 0.0038(4) 0.0037(5) 0.0044(4)
S4 0.0182(6) 0.0161(5) 0.0135(6) 0.0013(4) 0.0038(5) 0.0035(4)
O2 0.0239(18) 0.0160(14) 0.0238(17) 0.0026(13) 0.0087(14) 0.0098(13)
C4 0.015(2) 0.0132(19) 0.018(2) 0.0013(18) -0.0043(19) 0.0007(17)
C5 0.030(3) 0.032(2) 0.025(3) 0.003(2) 0.010(2) 0.018(2)
C6 0.078(4) 0.037(3) 0.041(3) 0.011(3) 0.029(3) 0.038(3)
C7 0.015(2) 0.017(2) 0.013(2) -0.0013(17) 0.0032(18) 0.0047(17)
C8 0.017(2) 0.024(2) 0.021(2) -0.0010(19) 0.004(2) 0.0069(19)
C9 0.019(3) 0.031(2) 0.018(2) -0.002(2) -0.006(2) 0.009(2)
C10 0.015(3) 0.036(3) 0.024(3) -0.009(2) 0.000(2) -0.001(2)
C11 0.018(3) 0.021(2) 0.024(3) -0.0041(19) 0.005(2) -0.0024(19)
C12 0.019(2) 0.020(2) 0.015(2) 0.0019(18) 0.0059(19) 0.0036(18)
C13 0.020(2) 0.0061(18) 0.016(2) -0.0004(17) 0.0013(19) -0.0014(16)
C14 0.018(2) 0.0133(19) 0.017(2) -0.0006(18) 0.0051(19) 0.0032(17)
C15 0.030(3) 0.015(2) 0.024(3) 0.0011(19) 0.015(2) 0.0032(19)
C16 0.047(3) 0.018(2) 0.012(2) 0.0080(19) 0.014(2) 0.014(2)
C17 0.035(3) 0.017(2) 0.018(2) 0.0061(19) 0.001(2) 0.012(2)
C18 0.019(2) 0.017(2) 0.016(2) 0.0055(18) 0.0065(19) 0.0053(18)
P1 0.0136(6) 0.0126(5) 0.0116(6) 0.0020(4) 0.0017(5) 0.0026(4)
C19 0.016(2) 0.0150(19) 0.020(2) 0.0033(18) 0.0016(19) 0.0033(17)
C20 0.021(2) 0.0103(18) 0.018(2) -0.0007(17) 0.0048(19) 0.0021(17)
C21 0.021(2) 0.0125(19) 0.015(2) 0.0004(17) -0.0009(19) 0.0017(17)
C22 0.020(2) 0.015(2) 0.014(2) -0.0006(18) -0.0007(19) -0.0023(18)
C23 0.020(2) 0.018(2) 0.012(2) 0.0000(18) 0.0012(19) 0.0038(18)
P2 0.0134(6) 0.0141(5) 0.0098(6) 0.0023(4) 0.0011(5) 0.0026(4)
C24 0.010(2) 0.018(2) 0.013(2) 0.0030(17) -0.0008(18) -0.0005(17)
C25 0.020(2) 0.016(2) 0.013(2) 0.0033(18) -0.0005(19) -0.0016(18)
C26 0.013(2) 0.0136(19) 0.031(3) 0.0043(19) 0.001(2) 0.0018(17)
C27 0.020(3) 0.018(2) 0.030(3) 0.010(2) -0.009(2) -0.0018(19)
C28 0.022(3) 0.023(2) 0.011(2) 0.0070(19) -0.009(2) -0.0069(19)
C29 0.017(2) 0.0154(19) 0.016(2) 0.0012(18) 0.0008(19) 0.0019(17)
C30 0.014(2) 0.0126(19) 0.019(2) 0.0038(18) -0.0007(19) 0.0012(17)
C31 0.016(2) 0.0146(19) 0.020(2) 0.0051(18) 0.0036(19) 0.0047(17)
C32 0.024(3) 0.021(2) 0.021(2) 0.0078(19) 0.006(2) 0.0047(19)
C33 0.024(3) 0.019(2) 0.036(3) 0.013(2) 0.013(2) 0.0052(19)
C34 0.014(2) 0.023(2) 0.030(3) 0.002(2) 0.001(2) -0.0011(19)
C35 0.017(2) 0.019(2) 0.020(2) 0.0008(19) 0.002(2) 0.0033(18)

loop_
_atom_type_symbol
_atom_type_description
_atom_type_scat_dispersion_real
_atom_type_scat_dispersion_imag
_atom_type_scat_source
C C 0.0033 0.0016 'International Tables Vol C Tables 4.2.6.8 and 6.1.1.4'
H H 0 0 'International Tables Vol C Tables 4.2.6.8 and 6.1.1.4'
O O 0.0106 0.006 'International Tables Vol C Tables 4.2.6.8 and 6.1.1.4'
P P 0.1023 0.0942 'International Tables Vol C Tables 4.2.6.8 and 6.1.1.4'
S S 0.1246 0.1234 'International Tables Vol C Tables 4.2.6.8 and 6.1.1.4'
Ru Ru -1.2594 0.8363 'International Tables Vol C Tables 4.2.6.8 and 6.1.1.4'

loop_
_geom_angle_atom_site_label_1
_geom_angle_atom_site_label_2
_geom_angle_atom_site_label_3
_geom_angle
P2 Ru1 P1 99.26(4)
P2 Ru1 S3 96.37(3)
P1 Ru1 S3 95.51(4)
P2 Ru1 S1 99.11(3)
P1 Ru1 S1 89.34(4)
S3 Ru1 S1 162.81(4)
P2 Ru1 S2 165.84(4)
P1 Ru1 S2 91.59(4)
S3 Ru1 S2 91.56(3)
S1 Ru1 S2 71.78(3)
P2 Ru1 S4 87.60(4)
P1 Ru1 S4 166.27(3)
S3 Ru1 S4 71.78(3)
S1 Ru1 S4 101.38(4)
S2 Ru1 S4 83.77(4)
C1 S1 Ru1 86.61(13)
C1 S2 Ru1 85.77(14)
O1 C1 S2 125.7(3)
O1 C1 S1 118.6(3)
S2 C1 S1 115.7(2)
C1 O1 C2 118.8(3)
O1 C2 C3 106.4(3)
O1 C2 H2A 110.4
C3 C2 H2A 110.4
O1 C2 H2B 110.4
C3 C2 H2B 110.4
H2A C2 H2B 108.6
C2 C3 H3A 109.5
C2 C3 H3B 109.5
H3A C3 H3B 109.5
C2 C3 H3C 109.5
H3A C3 H3C 109.5
H3B C3 H3C 109.5
C4 S3 Ru1 88.11(13)
C4 S4 Ru1 85.08(15)
C4 O2 C5 118.0(3)
O2 C4 S3 118.9(3)
O2 C4 S4 126.1(3)
S3 C4 S4 114.9(2)
O2 C5 C6 107.9(4)
O2 C5 H5A 110.1
C6 C5 H5A 110.1
O2 C5 H5B 110.1
C6 C5 H5B 110.1
H5A C5 H5B 108.4
C5 C6 H6A 109.5
C5 C6 H6B 109.5
H6A C6 H6B 109.5
C5 C6 H6C 109.5
H6A C6 H6C 109.5
H6B C6 H6C 109.5
C12 C7 C8 118.1(4)
C12 C7 P1 119.0(3)
C8 C7 P1 122.6(3)
C9 C8 C7 120.4(4)
C9 C8 H8 119.8
C7 C8 H8 119.8
C10 C9 C8 120.4(4)
C10 C9 H9 119.8
C8 C9 H9 119.8
C9 C10 C11 119.8(4)
C9 C10 H10 120.1
C11 C10 H10 120.1
C12 C11 C10 119.8(4)
C12 C11 H11 120.1
C10 C11 H11 120.1
C11 C12 C7 121.6(4)
C11 C12 H12 119.2
C7 C12 H12 119.2
C14 C13 C18 118.3(4)
C14 C13 P1 121.5(3)
C18 C13 P1 120.1(3)
C15 C14 C13 120.4(4)
C15 C14 H14 119.8
C13 C14 H14 119.8
C16 C15 C14 120.4(4)
C16 C15 H15 119.8
C14 C15 H15 119.8
C17 C16 C15 120.2(4)
C17 C16 H16 119.9
C15 C16 H16 119.9
C16 C17 C18 119.8(4)
C16 C17 H17 120.1
C18 C17 H17 120.1
C17 C18 C13 120.7(4)
C17 C18 H18 119.7
C13 C18 H18 119.7
C7 P1 C13 100.88(18)
C7 P1 C19 98.58(17)
C13 P1 C19 99.73(17)
C7 P1 Ru1 109.44(14)
C13 P1 Ru1 117.67(13)
C19 P1 Ru1 126.38(14)
C20 C19 P1 119.3(3)
C20 C19 H19A 107.5
P1 C19 H19A 107.5
C20 C19 H19B 107.5
P1 C19 H19B 107.5
H19A C19 H19B 107
C21 C20 C19 115.0(3)
C21 C20 H20A 108.5
C19 C20 H20A 108.5
C21 C20 H20B 108.5
C19 C20 H20B 108.5
H20A C20 H20B 107.5
C22 C21 C20 113.9(3)
C22 C21 H21A 108.8
C20 C21 H21A 108.8
C22 C21 H21B 108.8
C20 C21 H21B 108.8
H21A C21 H21B 107.7
C21 C22 C23 112.3(3)
C21 C22 H22A 109.1
C23 C22 H22A 109.1
C21 C22 H22B 109.1
C23 C22 H22B 109.1
H22A C22 H22B 107.9
C22 C23 P2 111.4(3)
C22 C23 H23A 109.4
P2 C23 H23A 109.4
C22 C23 H23B 109.4
P2 C23 H23B 109.4
H23A C23 H23B 108
C23 P2 C30 99.47(18)
C23 P2 C24 102.88(18)
C30 P2 C24 98.85(17)
C23 P2 Ru1 116.31(14)
C30 P2 Ru1 117.67(13)
C24 P2 Ru1 118.45(12)
C25 C24 C29 118.3(3)
C25 C24 P2 118.9(3)
C29 C24 P2 122.8(3)
C26 C25 C24 120.1(4)
C26 C25 H25 119.9
C24 C25 H25 119.9
C27 C26 C25 121.2(4)
C27 C26 H26 119.4
C25 C26 H26 119.4
C26 C27 C28 119.5(4)
C26 C27 H27 120.2
C28 C27 H27 120.2
C27 C28 C29 120.3(4)
C27 C28 H28 119.8
C29 C28 H28 119.8
C28 C29 C24 120.4(4)
C28 C29 H29 119.8
C24 C29 H29 119.8
C31 C30 C35 117.9(4)
C31 C30 P2 122.5(3)
C35 C30 P2 119.5(3)
C30 C31 C32 120.8(4)
C30 C31 H31 119.6
C32 C31 H31 119.6
C33 C32 C31 120.4(4)
C33 C32 H32 119.8
C31 C32 H32 119.8
C32 C33 C34 119.5(4)
C32 C33 H33 120.2
C34 C33 H33 120.2
C35 C34 C33 120.0(4)
C35 C34 H34 120
C33 C34 H34 120
C34 C35 C30 121.4(4)
C34 C35 H35 119.3
C30 C35 H35 119.3

loop_
_geom_bond_atom_site_label_1
_geom_bond_atom_site_label_2
_geom_bond_distance
Ru1 P2 2.2992(11)
Ru1 P1 2.3155(11)
Ru1 S3 2.3819(9)
Ru1 S1 2.4163(9)
Ru1 S2 2.4522(10)
Ru1 S4 2.4653(11)
S1 C1 1.693(4)
S2 C1 1.678(4)
C1 O1 1.334(4)
O1 C2 1.453(4)
C2 C3 1.496(5)
C2 H2A 0.99
C2 H2B 0.99
C3 H3A 0.98
C3 H3B 0.98
C3 H3C 0.98
S3 C4 1.679(4)
S4 C4 1.693(4)
O2 C4 1.341(4)
O2 C5 1.443(5)
C5 C6 1.492(5)
C5 H5A 0.99
C5 H5B 0.99
C6 H6A 0.98
C6 H6B 0.98
C6 H6C 0.98
C7 C12 1.397(5)
C7 C8 1.401(5)
C7 P1 1.834(4)
C8 C9 1.383(5)
C8 H8 0.95
C9 C10 1.382(6)
C9 H9 0.95
C10 C11 1.393(6)
C10 H10 0.95
C11 C12 1.367(5)
C11 H11 0.95
C12 H12 0.95
C13 C14 1.394(6)
C13 C18 1.402(5)
C13 P1 1.839(4)
C14 C15 1.380(5)
C14 H14 0.95
C15 C16 1.376(6)
C15 H15 0.95
C16 C17 1.379(6)
C16 H16 0.95
C17 C18 1.382(5)
C17 H17 0.95
C18 H18 0.95
P1 C19 1.871(4)
C19 C20 1.543(5)
C19 H19A 0.99
C19 H19B 0.99
C20 C21 1.535(5)
C20 H20A 0.99
C20 H20B 0.99
C21 C22 1.513(5)
C21 H21A 0.99
C21 H21B 0.99
C22 C23 1.533(5)
C22 H22A 0.99
C22 H22B 0.99
C23 P2 1.821(4)
C23 H23A 0.99
C23 H23B 0.99
P2 C30 1.839(4)
P2 C24 1.842(4)
C24 C25 1.399(6)
C24 C29 1.399(5)
C25 C26 1.381(5)
C25 H25 0.95
C26 C27 1.374(6)
C26 H26 0.95
C27 C28 1.377(6)
C27 H27 0.95
C28 C29 1.391(5)
C28 H28 0.95
C29 H29 0.95
C30 C31 1.392(5)
C30 C35 1.399(5)
C31 C32 1.391(5)
C31 H31 0.95
C32 C33 1.383(6)
C32 H32 0.95
C33 C34 1.388(6)
C33 H33 0.95
C34 C35 1.379(5)
C34 H34 0.95
C35 H35 0.95

loop_
_geom_torsion_atom_site_label_1
_geom_torsion_atom_site_label_2
_geom_torsion_atom_site_label_3
_geom_torsion_atom_site_label_4
_geom_torsion
Ru1 S2 C1 O1 -175.7(4)
Ru1 S2 C1 S1 3.4(2)
Ru1 S1 C1 O1 175.7(3)
Ru1 S1 C1 S2 -3.5(2)
S2 C1 O1 C2 6.2(5)
S1 C1 O1 C2 -172.8(3)
C1 O1 C2 C3 168.2(4)
C5 O2 C4 S3 -176.6(3)
C5 O2 C4 S4 3.6(5)
Ru1 S3 C4 O2 -176.7(3)
Ru1 S3 C4 S4 3.1(2)
Ru1 S4 C4 O2 176.8(3)
Ru1 S4 C4 S3 -3.04(19)
C4 O2 C5 C6 178.9(4)
C12 C7 C8 C9 -0.6(6)
P1 C7 C8 C9 172.4(3)
C7 C8 C9 C10 -0.6(7)
C8 C9 C10 C11 1.2(7)
C9 C10 C11 C12 -0.5(7)
C10 C11 C12 C7 -0.7(7)
C8 C7 C12 C11 1.3(6)
P1 C7 C12 C11 -171.9(3)
C18 C13 C14 C15 0.4(6)
P1 C13 C14 C15 -176.6(3)
C13 C14 C15 C16 1.6(6)
C14 C15 C16 C17 -2.1(6)
C15 C16 C17 C18 0.5(6)
C16 C17 C18 C13 1.6(6)
C14 C13 C18 C17 -2.1(6)
P1 C13 C18 C17 175.0(3)
C12 C7 P1 C13 -50.0(4)
C8 C7 P1 C13 137.1(4)
C12 C7 P1 C19 -151.7(3)
C8 C7 P1 C19 35.4(4)
C12 C7 P1 Ru1 74.7(3)
C8 C7 P1 Ru1 -98.2(3)
C14 C13 P1 C7 -39.3(3)
C18 C13 P1 C7 143.7(3)
C14 C13 P1 C19 61.5(3)
C18 C13 P1 C19 -115.5(3)
C14 C13 P1 Ru1 -158.2(3)
C18 C13 P1 Ru1 24.8(3)
C7 P1 C19 C20 151.3(3)
C13 P1 C19 C20 48.7(3)
Ru1 P1 C19 C20 -86.7(3)
P1 C19 C20 C21 98.4(3)
C19 C20 C21 C22 -52.1(4)
C20 C21 C22 C23 -60.7(4)
C21 C22 C23 P2 146.0(3)
C22 C23 P2 C30 66.3(3)
C22 C23 P2 C24 167.8(3)
C22 C23 P2 Ru1 -61.1(3)
C23 P2 C24 C25 -152.4(3)
C30 P2 C24 C25 -50.5(3)
Ru1 P2 C24 C25 77.7(3)
C23 P2 C24 C29 28.4(4)
C30 P2 C24 C29 130.3(3)
Ru1 P2 C24 C29 -101.5(3)
C29 C24 C25 C26 1.3(6)
P2 C24 C25 C26 -178.0(3)
C24 C25 C26 C27 0.2(6)
C25 C26 C27 C28 -1.5(6)
C26 C27 C28 C29 1.2(6)
C27 C28 C29 C24 0.3(6)
C25 C24 C29 C28 -1.6(6)
P2 C24 C29 C28 177.7(3)
C23 P2 C30 C31 -123.6(3)
C24 P2 C30 C31 131.6(3)
Ru1 P2 C30 C31 2.9(4)
C23 P2 C30 C35 54.2(3)
C24 P2 C30 C35 -50.6(3)
Ru1 P2 C30 C35 -179.3(2)
C35 C30 C31 C32 0.3(6)
P2 C30 C31 C32 178.1(3)
C30 C31 C32 C33 -0.8(6)
C31 C32 C33 C34 0.8(6)
C32 C33 C34 C35 -0.2(6)
C33 C34 C35 C30 -0.3(6)
C31 C30 C35 C34 0.3(6)
P2 C30 C35 C34 -177.6(3)
